data_7001756
loop_
_publ_author_name
'Piedra-Garza, Luis Fernando'
'Reinoso, Santiago'
'Dickman, Michael H.'
'Sanguineti, Michael M.'
'Kortz, Ulrich'

_publ_section_title
;
 The first 3-dimensional assemblies of organotin-functionalized
 polyanions
;
_journal_issue 31
_journal_name_full 'Dalton Transactions'
_journal_page_first 6231
_journal_paper_doi 10.1039/b908436c
_journal_year 2009
_chemical_formula_sum 'C8 H52 As N6 Na O45 Sn3 W9'
_chemical_formula_weight 3061.2
_chemical_name_systematic
;
?
;
_space_group_IT_number 198
_symmetry_cell_setting cubic
_symmetry_space_group_name_Hall 'P 2ac 2ab 3'
_symmetry_space_group_name_H-M 'P 21 3'
_atom_sites_solution_hydrogens geom
_atom_sites_solution_primary direct
_atom_sites_solution_secondary difmap
_audit_creation_method SHELXL-97
_cell_angle_alpha 90.00
_cell_angle_beta 90.00
_cell_angle_gamma 90.00
_cell_formula_units_Z 4
_cell_length_a 17.6040(9)
_cell_length_b 17.6040(9)
_cell_length_c 17.6040(9)
_cell_measurement_reflns_used 1091
_cell_measurement_temperature 173(2)
_cell_measurement_theta_max 18.42
_cell_measurement_theta_min 2.83
_cell_volume 5455.5(5)
_computing_cell_refinement 'Bruker SMART'
_computing_data_collection 'Bruker SMART'
_computing_data_reduction 'Bruker SAINT'
_computing_molecular_graphics 'Bruker SHELXTL'
_computing_publication_material 'Bruker SHELXTL'
_computing_structure_refinement 'SHELXL-97 (Sheldrick, 1997)'
_computing_structure_solution 'SHELXS-97 (Sheldrick, 1990)'
_diffrn_ambient_temperature 173(2)
_diffrn_measured_fraction_theta_full 0.986
_diffrn_measured_fraction_theta_max 0.986
_diffrn_measurement_device_type 'CCD area detector'
_diffrn_measurement_method 'phi and omega scans'
_diffrn_radiation_monochromator graphite
_diffrn_radiation_source 'fine-focus sealed tube'
_diffrn_radiation_type MoK\a
_diffrn_radiation_wavelength 0.71073
_diffrn_reflns_av_R_equivalents 0.2948
_diffrn_reflns_av_sigmaI/netI 0.0873
_diffrn_reflns_limit_h_max 20
_diffrn_reflns_limit_h_min -19
_diffrn_reflns_limit_k_max 20
_diffrn_reflns_limit_k_min -18
_diffrn_reflns_limit_l_max 20
_diffrn_reflns_limit_l_min -20
_diffrn_reflns_number 75800
_diffrn_reflns_theta_full 24.09
_diffrn_reflns_theta_max 24.09
_diffrn_reflns_theta_min 3.27
_exptl_absorpt_coefficient_mu 20.950
_exptl_absorpt_correction_T_max 0.2543
_exptl_absorpt_correction_T_min 0.0512
_exptl_absorpt_correction_type multi-scan
_exptl_absorpt_process_details SADABS
_exptl_crystal_colour colorless
_exptl_crystal_density_diffrn 3.772
_exptl_crystal_density_method 'not measured'
_exptl_crystal_description Block
_exptl_crystal_F_000 5536
_exptl_crystal_size_max 0.17
_exptl_crystal_size_mid 0.17
_exptl_crystal_size_min 0.09
_refine_diff_density_max 1.704
_refine_diff_density_min -1.109
_refine_diff_density_rms 0.270
_refine_ls_abs_structure_details 'Flack H D (1983), Acta Cryst. A39, 876-881'
_refine_ls_abs_structure_Flack -0.03(2)
_refine_ls_extinction_method none
_refine_ls_goodness_of_fit_ref 0.998
_refine_ls_hydrogen_treatment constr
_refine_ls_matrix_type full
_refine_ls_number_parameters 116
_refine_ls_number_reflns 2850
_refine_ls_number_restraints 0
_refine_ls_restrained_S_all 0.998
_refine_ls_R_factor_all 0.0800
_refine_ls_R_factor_gt 0.0468
_refine_ls_shift/su_max 0.001
_refine_ls_shift/su_mean 0.000
_refine_ls_structure_factor_coef Fsqd
_refine_ls_weighting_details 'calc w=1/[\s^2^(Fo^2^)+(0.0470P)^2^+80.0000P] where P=(Fo^2^+2Fc^2^)/3'
_refine_ls_weighting_scheme calc
_refine_ls_wR_factor_gt 0.1009
_refine_ls_wR_factor_ref 0.1163
_reflns_number_gt 2122
_reflns_number_total 2850
_reflns_threshold_expression >2sigma(I)
_cod_data_source_file b908436c.txt
_cod_data_source_block 0802
_cod_depositor_comments
;
The following automatic conversions were performed:
'_symmetry_cell_setting' value 'Cubic' changed to 'cubic' according to
'/home/saulius/struct/CIF-dictionaries/cif_core.dic' dictionary named
'cif_core.dic' version 2.4.1 from 2010-06-29.

Automatic conversion script
Id: cif_fix_enum 1527 2010-12-29 10:47:43Z saulius 
;
_cod_original_sg_symbol_H-M P2(1)3
_cod_original_formula_sum 'C8 H52 N6 As Na O45 Sn3 W9'
_cod_database_code 7001756

loop_
_symmetry_equiv_pos_as_xyz
'x, y, z'
'-x+1/2, -y, z+1/2'
'-x, y+1/2, -z+1/2'
'x+1/2, -y+1/2, -z'
'z, x, y'
'z+1/2, -x+1/2, -y'
'-z+1/2, -x, y+1/2'
'-z, x+1/2, -y+1/2'
'y, z, x'
'-y, z+1/2, -x+1/2'
'y+1/2, -z+1/2, -x'
'-y+1/2, -z, x+1/2'

loop_
_atom_site_label
_atom_site_type_symbol
_atom_site_fract_x
_atom_site_fract_y
_atom_site_fract_z
_atom_site_U_iso_or_equiv
_atom_site_adp_type
_atom_site_occupancy
_atom_site_symmetry_multiplicity
_atom_site_calc_flag
_atom_site_refinement_flags
_atom_site_disorder_assembly
_atom_site_disorder_group
W1 W 0.18285(6) 0.91307(6) 0.96760(6) 0.0329(3) Uani 1 1 d . . .
W2 W 0.12651(6) 1.08789(6) 0.86390(6) 0.0326(3) Uani 1 1 d . . .
W3 W 0.00600(6) 0.91295(6) 0.84960(6) 0.0352(3) Uani 1 1 d . . .
O1T O 0.2458(9) 0.8620(10) 0.9149(9) 0.037(4) Uiso 1 1 d . . .
O1A O 0.0919(11) 0.8861(10) 0.9063(11) 0.048(5) Uiso 1 1 d . . .
O2T O 0.1761(9) 1.0093(9) 0.9154(9) 0.031(4) Uiso 1 1 d . . .
O2A O 0.3262(9) 0.9115(9) 1.2777(9) 0.033(4) Uiso 1 1 d . . .
O3T O 0.0248(10) 0.8652(10) 0.7685(10) 0.045(5) Uiso 1 1 d . . .
O3A O -0.0459(10) 0.8327(10) 0.9064(10) 0.041(5) Uiso 1 1 d . . .
O1S1 O 0.2527(9) 0.9590(9) 1.0367(9) 0.035(4) Uiso 1 1 d . . .
O1A1 O -0.0349(8) 0.9651(8) 0.9651(8) 0.020(6) Uiso 1 3 d S . .
O12 O 0.1540(9) 0.8403(9) 1.0427(9) 0.037(4) Uiso 1 1 d . . .
O2S1 O 0.1632(9) 0.9109(10) 1.1765(9) 0.040(4) Uiso 1 1 d . . .
O2A1 O 0.0960(8) 0.9673(9) 1.0521(8) 0.028(4) Uiso 1 1 d . . .
O23 O 0.0537(9) 1.0048(9) 0.8352(9) 0.035(4) Uiso 1 1 d . . .
O3S1 O 0.4052(12) 0.9558(12) 1.1062(12) 0.067(6) Uiso 1 1 d . . .
As1 As 0.02129(13) 1.02129(13) 1.02129(13) 0.0239(9) Uani 1 3 d S . .
Sn1 Sn 0.28135(10) 0.93564(10) 1.15073(10) 0.0347(5) Uani 1 1 d . . .
C1S1 C 0.2783(17) 1.0479(16) 1.1882(16) 0.049(8) Uiso 1 1 d . . .
H1S1 H 0.2393 1.0759 1.1601 0.074 Uiso 1 1 calc R . .
H1S2 H 0.3279 1.0717 1.1797 0.074 Uiso 1 1 calc R . .
H1S3 H 0.2664 1.0490 1.2426 0.074 Uiso 1 1 calc R . .
C2S1 C 0.3071(16) 0.8190(16) 1.1373(17) 0.052(8) Uiso 1 1 d . . .
H2S1 H 0.2744 0.7972 1.0978 0.078 Uiso 1 1 calc R . .
H2S2 H 0.2985 0.7924 1.1854 0.078 Uiso 1 1 calc R . .
H2S3 H 0.3605 0.8133 1.1223 0.078 Uiso 1 1 calc R . .
C1G1 C 0.2246(14) 0.7246(14) 0.7754(14) 0.031(10) Uiso 1 3 d S . .
N1G1 N 0.2793(12) 0.7205(13) 0.8254(12) 0.043(6) Uiso 1 1 d . . .
H1G1 H 0.3134 0.6841 0.8221 0.052 Uiso 1 1 calc R . .
H1G2 H 0.2820 0.7542 0.8622 0.052 Uiso 1 1 calc R . .
O1W O 0.319(3) 0.102(3) -0.013(3) 0.200(19) Uiso 1 1 d . . .
O2W O 0.4614(18) 0.1007(17) 0.1069(17) 0.115(10) Uiso 1 1 d . . .
O3W O 0.502(3) 0.815(3) 0.175(3) 0.134(18) Uiso 0.67 1 d P . .

loop_
_atom_site_aniso_label
_atom_site_aniso_U_11
_atom_site_aniso_U_22
_atom_site_aniso_U_33
_atom_site_aniso_U_23
_atom_site_aniso_U_13
_atom_site_aniso_U_12
W1 0.0339(6) 0.0340(6) 0.0308(6) -0.0023(5) 0.0009(5) 0.0056(5)
W2 0.0346(6) 0.0351(6) 0.0280(6) 0.0025(5) 0.0045(5) 0.0017(5)
W3 0.0376(7) 0.0374(6) 0.0306(6) -0.0065(5) -0.0028(5) -0.0003(5)
As1 0.0239(9) 0.0239(9) 0.0239(9) -0.0012(10) -0.0012(10) -0.0012(10)
Sn1 0.0365(11) 0.0335(11) 0.0342(11) -0.0028(8) -0.0016(8) 0.0012(8)

loop_
_atom_type_symbol
_atom_type_description
_atom_type_scat_dispersion_real
_atom_type_scat_dispersion_imag
_atom_type_scat_source
C C 0.0033 0.0016 'International Tables Vol C Tables 4.2.6.8 and 6.1.1.4'
H H 0.0000 0.0000 'International Tables Vol C Tables 4.2.6.8 and 6.1.1.4'
N N 0.0061 0.0033 'International Tables Vol C Tables 4.2.6.8 and 6.1.1.4'
O O 0.0106 0.0060 'International Tables Vol C Tables 4.2.6.8 and 6.1.1.4'
As As 0.0499 2.0058 'International Tables Vol C Tables 4.2.6.8 and 6.1.1.4'
Sn Sn -0.6537 1.4246 'International Tables Vol C Tables 4.2.6.8 and 6.1.1.4'
W W -0.8490 6.8722 'International Tables Vol C Tables 4.2.6.8 and 6.1.1.4'

loop_
_geom_angle_atom_site_label_1
_geom_angle_atom_site_label_2
_geom_angle_atom_site_label_3
_geom_angle
_geom_angle_site_symmetry_1
_geom_angle_site_symmetry_3
_geom_angle_publ_flag
O1T W1 O1S1 98.7(7) . . ?
O1T W1 O12 101.3(8) . . ?
O1S1 W1 O12 90.8(7) . . ?
O1T W1 O2T 104.1(7) . . ?
O1S1 W1 O2T 88.4(7) . . ?
O12 W1 O2T 154.4(7) . . ?
O1T W1 O1A 95.9(8) . . ?
O1S1 W1 O1A 164.9(7) . . ?
O12 W1 O1A 90.1(7) . . ?
O2T W1 O1A 84.3(7) . . ?
O1T W1 O2A1 171.4(7) . . ?
O1S1 W1 O2A1 80.9(6) . . ?
O12 W1 O2A1 70.1(6) . . ?
O2T W1 O2A1 84.5(6) . . ?
O1A W1 O2A1 85.2(7) . . ?
O2A W2 O2S1 99.4(8) 2_574 5_465 ?
O2A W2 O2T 101.9(7) 2_574 . ?
O2S1 W2 O2T 95.4(7) 5_465 . ?
O2A W2 O12 100.1(7) 2_574 5_465 ?
O2S1 W2 O12 91.6(7) 5_465 5_465 ?
O2T W2 O12 155.5(7) . 5_465 ?
O2A W2 O23 95.2(7) 2_574 . ?
O2S1 W2 O23 165.2(7) 5_465 . ?
O2T W2 O23 83.2(7) . . ?
O12 W2 O23 84.1(6) 5_465 . ?
O2A W2 O2A1 171.9(7) 2_574 5_465 ?
O2S1 W2 O2A1 82.2(7) 5_465 5_465 ?
O2T W2 O2A1 85.8(6) . 5_465 ?
O12 W2 O2A1 71.9(6) 5_465 5_465 ?
O23 W2 O2A1 83.0(6) . 5_465 ?
O3T W3 O23 103.4(8) . . ?
O3T W3 O1A 99.6(9) . . ?
O23 W3 O1A 85.8(8) . . ?
O3T W3 O3A 103.6(8) . 5_465 ?
O23 W3 O3A 93.6(7) . 5_465 ?
O1A W3 O3A 156.3(8) . 5_465 ?
O3T W3 O3A 99.4(8) . . ?
O23 W3 O3A 156.6(7) . . ?
O1A W3 O3A 85.5(8) . . ?
O3A W3 O3A 85.8(10) 5_465 . ?
O3T W3 O1A1 171.1(8) . . ?
O23 W3 O1A1 85.2(6) . . ?
O1A W3 O1A1 83.4(7) . . ?
O3A W3 O1A1 72.9(6) 5_465 . ?
O3A W3 O1A1 72.3(6) . . ?
W3 O1A W1 151.6(10) . . ?
W2 O2T W1 155.3(9) . . ?
W2 O2A Sn1 166.0(9) 2_575 . ?
W3 O3A W3 122.0(9) 9_456 . ?
W1 O1S1 Sn1 132.7(8) . . ?
As1 O1A1 W3 123.3(5) . 9_456 ?
As1 O1A1 W3 123.3(5) . 5_465 ?
W3 O1A1 W3 92.7(7) 9_456 5_465 ?
As1 O1A1 W3 123.3(5) . . ?
W3 O1A1 W3 92.7(7) 9_456 . ?
W3 O1A1 W3 92.7(7) 5_465 . ?
W1 O12 W2 123.1(9) . 9_456 ?
W2 O2S1 Sn1 134.3(9) 9_456 . ?
As1 O2A1 W2 125.9(8) . 9_456 ?
As1 O2A1 W1 121.8(8) . . ?
W2 O2A1 W1 94.7(6) 9_456 . ?
W3 O23 W2 153.6(9) . . ?
O2A1 As1 O2A1 111.0(5) 9_456 5_465 ?
O2A1 As1 O2A1 111.0(5) 9_456 . ?
O2A1 As1 O2A1 111.0(5) 5_465 . ?
O2A1 As1 O1A1 107.9(5) 9_456 . ?
O2A1 As1 O1A1 107.9(5) 5_465 . ?
O2A1 As1 O1A1 107.8(5) . . ?
C1S1 Sn1 O1S1 96.4(9) . . ?
C1S1 Sn1 C2S1 163.9(11) . . ?
O1S1 Sn1 C2S1 97.7(9) . . ?
C1S1 Sn1 O2S1 95.7(9) . . ?
O1S1 Sn1 O2S1 90.5(6) . . ?
C2S1 Sn1 O2S1 91.9(9) . . ?
C1S1 Sn1 O3S1 89.2(10) . . ?
O1S1 Sn1 O3S1 82.8(7) . . ?
C2S1 Sn1 O3S1 84.9(10) . . ?
O2S1 Sn1 O3S1 172.1(7) . . ?
C1S1 Sn1 O2A 83.2(9) . . ?
O1S1 Sn1 O2A 174.6(6) . . ?
C2S1 Sn1 O2A 82.1(9) . . ?
O2S1 Sn1 O2A 94.9(6) . . ?
O3S1 Sn1 O2A 91.8(7) . . ?
Sn1 C1S1 H1S1 109.5 . . ?
Sn1 C1S1 H1S2 109.5 . . ?
H1S1 C1S1 H1S2 109.5 . . ?
Sn1 C1S1 H1S3 109.5 . . ?
H1S1 C1S1 H1S3 109.5 . . ?
H1S2 C1S1 H1S3 109.5 . . ?
Sn1 C2S1 H2S1 109.5 . . ?
Sn1 C2S1 H2S2 109.5 . . ?
H2S1 C2S1 H2S2 109.5 . . ?
Sn1 C2S1 H2S3 109.5 . . ?
H2S1 C2S1 H2S3 109.5 . . ?
H2S2 C2S1 H2S3 109.5 . . ?
N1G1 C1G1 N1G1 119.99(4) 11_466 . ?
N1G1 C1G1 N1G1 120.00(4) 11_466 8_656 ?
N1G1 C1G1 N1G1 119.99(5) . 8_656 ?
C1G1 N1G1 H1G1 120.0 . . ?
C1G1 N1G1 H1G2 120.0 . . ?
H1G1 N1G1 H1G2 120.0 . . ?

loop_
_geom_bond_atom_site_label_1
_geom_bond_atom_site_label_2
_geom_bond_distance
_geom_bond_site_symmetry_2
_geom_bond_publ_flag
W1 O1T 1.701(17) . ?
W1 O1S1 1.908(16) . ?
W1 O12 1.911(16) . ?
W1 O2T 1.931(16) . ?
W1 O1A 1.989(19) . ?
W1 O2A1 2.337(15) . ?
W2 O2A 1.730(16) 2_574 ?
W2 O2S1 1.793(17) 5_465 ?
W2 O2T 1.870(16) . ?
W2 O12 1.924(17) 5_465 ?
W2 O23 2.010(16) . ?
W2 O2A1 2.247(15) 5_465 ?
W3 O3T 1.690(18) . ?
W3 O23 1.840(16) . ?
W3 O1A 1.871(19) . ?
W3 O3A 1.920(17) 5_465 ?
W3 O3A 1.958(17) . ?
W3 O1A1 2.343(13) . ?
O2A W2 1.730(15) 2_575 ?
O2A Sn1 2.409(16) . ?
O3A W3 1.920(17) 9_456 ?
O1S1 Sn1 2.111(16) . ?
O1A1 As1 1.71(2) . ?
O1A1 W3 2.343(13) 9_456 ?
O1A1 W3 2.343(13) 5_465 ?
O12 W2 1.924(17) 9_456 ?
O2S1 W2 1.793(17) 9_456 ?
O2S1 Sn1 2.173(17) . ?
O2A1 As1 1.711(15) . ?
O2A1 W2 2.247(15) 9_456 ?
O3S1 Sn1 2.34(2) . ?
As1 O2A1 1.711(15) 9_456 ?
As1 O2A1 1.711(15) 5_465 ?
Sn1 C1S1 2.08(3) . ?
Sn1 C2S1 2.12(3) . ?
C1S1 H1S1 0.9800 . ?
C1S1 H1S2 0.9800 . ?
C1S1 H1S3 0.9800 . ?
C2S1 H2S1 0.9800 . ?
C2S1 H2S2 0.9800 . ?
C2S1 H2S3 0.9800 . ?
C1G1 N1G1 1.31(2) 11_466 ?
C1G1 N1G1 1.31(2) . ?
C1G1 N1G1 1.31(2) 8_656 ?
N1G1 H1G1 0.8800 . ?
N1G1 H1G2 0.8800 . ?
